data_2207847
loop_
_publ_author_name
'Senju, Takatoshi'
'Hoki, Tomonori'
'Mizuguchi, Jin'

_publ_section_title
;
 3,10-Dichloro-5,12-dihydroquino[2,3-<i>b</i>]acridine-7,14-dione
;
_journal_coeditor_code OB6599
_journal_issue 1
_journal_name_full 'Acta Crystallographica Section E'
_journal_page_first o261
_journal_page_last o263
_journal_paper_doi 10.1107/S1600536805039863
_journal_volume 62
_journal_year 2006
_chemical_formula_iupac 'C20 H10 Cl2 N2 O2'
_chemical_formula_moiety 'C20 H10 Cl2 N2 O2'
_chemical_formula_sum 'C20 H10 Cl2 N2 O2'
_chemical_formula_weight 381.20
_chemical_name_systematic
;
3,10-Dichloro-5,12-dihydroquino[2,3-b]acridine-7,14-dione
;
_space_group_IT_number 2
_symmetry_cell_setting triclinic
_symmetry_space_group_name_Hall '-P 1'
_symmetry_space_group_name_H-M 'P -1'
_cell_angle_alpha 85.20(2)
_cell_angle_beta 83.79(2)
_cell_angle_gamma 89.32(2)
_cell_formula_units_Z 1
_cell_length_a 3.7635(13)
_cell_length_b 5.853(2)
_cell_length_c 16.746(6)
_cell_measurement_reflns_used 2796
_cell_measurement_temperature 93.1
_cell_measurement_theta_max 136.44
_cell_measurement_theta_min 10.67
_cell_volume 365.4(2)
_computing_cell_refinement PROCESS-AUTO
_computing_data_collection 'PROCESS-AUTO (Rigaku, 1998)'
_computing_data_reduction 'CrystalStructure (Rigaku/MSC & Rigaku, 2005)'
_computing_molecular_graphics 'ORTEPIII (Burnett & Johnson, 1996)'
_computing_publication_material CrystalStructure
_computing_structure_refinement 'SHELXL97 (Sheldrick, 1997)'
_computing_structure_solution 'SHELXS86 (Sheldrick, 1986)'
_diffrn_detector_area_resol_mean 10.00
_diffrn_measured_fraction_theta_full 0.931
_diffrn_measured_fraction_theta_max 0.931
_diffrn_measurement_device_type 'Rigaku R-AXIS RAPID imaging-plate'
_diffrn_measurement_method '72 frames, \D\w = 10\%'
_diffrn_radiation_type 'Cu K\a'
_diffrn_radiation_wavelength 1.5418
_diffrn_reflns_av_R_equivalents 0.046
_diffrn_reflns_limit_h_max 4
_diffrn_reflns_limit_h_min -4
_diffrn_reflns_limit_k_max 6
_diffrn_reflns_limit_k_min -7
_diffrn_reflns_limit_l_max 20
_diffrn_reflns_limit_l_min -20
_diffrn_reflns_number 3173
_diffrn_reflns_theta_full 68.22
_diffrn_reflns_theta_max 68.22
_exptl_absorpt_coefficient_mu 4.170
_exptl_absorpt_correction_T_max 0.9212
_exptl_absorpt_correction_T_min 0.6805
_exptl_absorpt_correction_type multi-scan
_exptl_absorpt_process_details '(ABSCOR; Higashi, 1995)'
_exptl_crystal_colour red
_exptl_crystal_density_diffrn 1.732
_exptl_crystal_density_method 'not measured'
_exptl_crystal_description needle
_exptl_crystal_F_000 194.00
_exptl_crystal_size_max 0.10
_exptl_crystal_size_mid 0.05
_exptl_crystal_size_min 0.02
_refine_diff_density_max 0.60
_refine_diff_density_min -0.38
_refine_ls_extinction_method none
_refine_ls_goodness_of_fit_ref 1.129
_refine_ls_hydrogen_treatment constr
_refine_ls_number_parameters 119
_refine_ls_number_reflns 1254
_refine_ls_R_factor_gt 0.0568
_refine_ls_shift/su_max 0.0000
_refine_ls_structure_factor_coef Fsqd
_refine_ls_weighting_details 'w = 1/[\s^2^(Fo^2^)+(0.1114P)^2^+0.1855P] where P=(Fo^2^+2Fc^2^)/3'
_refine_ls_weighting_scheme calc
_refine_ls_wR_factor_ref 0.1724
_reflns_number_gt 1103
_reflns_number_total 1254
_reflns_threshold_expression F^2^>2\s(F^2^)
_cod_data_source_file ob6599.cif
_cod_data_source_block I
_cod_database_code 2207847

loop_
_symmetry_equiv_pos_site_id
_symmetry_equiv_pos_as_xyz
1 +x,+y,+z
2 -x,-y,-z

loop_
_atom_site_label
_atom_site_fract_x
_atom_site_fract_y
_atom_site_fract_z
_atom_site_U_iso_or_equiv
_atom_site_adp_type
_atom_site_calc_flag
_atom_site_refinement_flags
_atom_site_occupancy
_atom_site_type_symbol
Cl1 0.3744(2) 0.20197(14) 0.06111(4) 0.0274(4) Uani d . 1 Cl
O1 -0.3270(6) 0.8901(4) 0.33978(12) 0.0173(6) Uani d . 1 O
N1 0.2179(7) 0.2827(5) 0.36148(15) 0.0160(6) Uani d . 1 N
C1 -0.0590(8) 0.6790(6) 0.19657(18) 0.0164(7) Uani d . 1 C
H1 -0.1733 0.8234 0.1886 0.020 Uiso calc R 1 H
C2 0.0589(8) 0.5644(6) 0.13156(19) 0.0200(7) Uani d . 1 C
H2 0.0297 0.6276 0.0785 0.024 Uiso calc R 1 H
C3 0.2245(8) 0.3509(6) 0.14436(18) 0.0189(7) Uani d . 1 C
C4 0.2763(8) 0.2534(6) 0.21913(18) 0.0175(7) Uani d . 1 C
H4 0.3878 0.1076 0.2259 0.021 Uiso calc R 1 H
C5 0.1585(8) 0.3764(5) 0.28627(18) 0.0164(7) Uani d . 1 C
C6 -0.0155(8) 0.5880(5) 0.27631(18) 0.0153(7) Uani d . 1 C
C7 -0.1521(8) 0.7105(6) 0.34532(18) 0.0167(7) Uani d . 1 C
C8 -0.0715(8) 0.6025(5) 0.42458(18) 0.0150(7) Uani d . 1 C
C9 0.1095(8) 0.3899(5) 0.43037(18) 0.0147(7) Uani d . 1 C
C10 -0.1758(8) 0.7107(6) 0.49436(19) 0.0166(7) Uani d . 1 C
H10 -0.2938 0.8549 0.4906 0.020 Uiso calc R 1 H
H1N 0.3272 0.1676 0.3677 0.021 Uiso d . 1 H

loop_
_atom_site_aniso_label
_atom_site_aniso_U_11
_atom_site_aniso_U_22
_atom_site_aniso_U_33
_atom_site_aniso_U_12
_atom_site_aniso_U_13
_atom_site_aniso_U_23
Cl1 0.0322(6) 0.0306(6) 0.0200(5) 0.0049(4) -0.0016(3) -0.0067(3)
O1 0.0191(11) 0.0152(13) 0.0175(11) 0.0045(10) -0.0031(9) -0.0003(8)
N1 0.0177(13) 0.0149(14) 0.0158(14) 0.0034(11) -0.0027(10) -0.0023(10)
C1 0.0142(15) 0.0175(17) 0.0171(15) -0.0004(13) -0.0028(12) 0.0017(12)
C2 0.0183(16) 0.0256(19) 0.0158(16) -0.0039(14) -0.0035(12) 0.0025(12)
C3 0.0147(15) 0.0249(19) 0.0178(16) -0.0014(14) -0.0014(12) -0.0056(13)
C4 0.0151(15) 0.0183(17) 0.0192(16) 0.0016(14) -0.0009(12) -0.0037(12)
C5 0.0133(15) 0.0187(18) 0.0173(15) -0.0028(13) -0.0020(12) -0.0013(12)
C6 0.0126(15) 0.0149(17) 0.0186(17) 0.0000(13) -0.0024(12) -0.0024(12)
C7 0.0131(15) 0.0188(18) 0.0185(16) -0.0053(13) -0.0017(12) -0.0024(12)
C8 0.0111(15) 0.0142(17) 0.0202(16) -0.0021(13) -0.0024(12) -0.0021(12)
C9 0.0111(14) 0.0134(17) 0.0200(16) 0.0000(13) -0.0018(12) -0.0031(12)
C10 0.0147(15) 0.0144(16) 0.0214(17) -0.0015(13) -0.0036(12) -0.0028(12)

loop_
_atom_type_symbol
_atom_type_description
_atom_type_scat_dispersion_real
_atom_type_scat_dispersion_imag
_atom_type_scat_source
C C 0.018 0.009
;
International Tables for Crystallography
(1992, Vol. C, Tables 4.2.6.8 and 6.1.1.4)
;
H H 0.000 0.000
;
International Tables for Crystallography
(1992, Vol. C, Table 6.1.1.4)
;
N N 0.031 0.018
;
International Tables for Crystallography
(1992, Vol. C, Tables 4.2.6.8 and 6.1.1.4)
;
O O 0.049 0.032
;
International Tables for Crystallography
(1992, Vol. C, Tables 4.2.6.8 and 6.1.1.4)
;
Cl Cl 0.364 0.702
;
International Tables for Crystallography
(1992, Vol. C, Tables 4.2.6.8 and 6.1.1.4)
;

loop_
_geom_angle_atom_site_label_1
_geom_angle_atom_site_label_2
_geom_angle_atom_site_label_3
_geom_angle_site_symmetry_1
_geom_angle_site_symmetry_3
_geom_angle
_geom_angle_publ_flag
C5 N1 C9 . . 122.2(3) no
C5 N1 H1N . . 121.8 no
C9 N1 H1N . . 115.9 no
C2 C1 C6 . . 121.6(3) no
C2 C1 H1 . . 119.2 no
C6 C1 H1 . . 119.2 no
C1 C2 C3 . . 118.5(3) no
C1 C2 H2 . . 120.7 no
C3 C2 H2 . . 120.7 no
C4 C3 C2 . . 123.1(3) no
C4 C3 Cl1 . . 118.1(3) no
C2 C3 Cl1 . . 118.8(2) no
C3 C4 C5 . . 117.8(3) no
C3 C4 H4 . . 121.1 no
C5 C4 H4 . . 121.1 no
N1 C5 C6 . . 120.8(3) no
N1 C5 C4 . . 118.3(3) no
C6 C5 C4 . . 120.9(3) no
C5 C6 C1 . . 118.0(3) no
C5 C6 C7 . . 121.2(3) no
C1 C6 C7 . . 120.7(3) no
O1 C7 C6 . . 123.5(3) no
O1 C7 C8 . . 121.4(3) no
C6 C7 C8 . . 115.1(3) no
C10 C8 C9 . . 119.4(3) no
C10 C8 C7 . . 119.9(3) no
C9 C8 C7 . . 120.7(3) no
N1 C9 C10 . 2_566 120.4(3) no
N1 C9 C8 . . 119.8(3) no
C10 C9 C8 2_566 . 119.7(3) no
C9 C10 C8 2_566 . 120.9(3) no
C9 C10 H10 2_566 . 119.6 no
C8 C10 H10 . . 119.6 no

loop_
_geom_bond_atom_site_label_1
_geom_bond_atom_site_label_2
_geom_bond_site_symmetry_2
_geom_bond_distance
_geom_bond_publ_flag
Cl1 C3 . 1.744(3) yes
O1 C7 . 1.236(4) yes
N1 C5 . 1.371(4) yes
N1 C9 . 1.380(4) yes
N1 H1N . 0.7904 no
C1 C2 . 1.357(5) yes
C1 C6 . 1.421(4) yes
C1 H1 . 0.9500 no
C2 C3 . 1.400(5) yes
C2 H2 . 0.9500 no
C3 C4 . 1.365(4) yes
C4 C5 . 1.414(4) yes
C4 H4 . 0.9500 no
C5 C6 . 1.400(5) yes
C6 C7 . 1.454(4) yes
C7 C8 . 1.482(4) yes
C8 C10 . 1.392(4) yes
C8 C9 . 1.413(5) yes
C9 C10 2_566 1.392(5) yes
C10 H10 . 0.9500 no

loop_
_geom_hbond_atom_site_label_D
_geom_hbond_atom_site_label_H
_geom_hbond_atom_site_label_A
_geom_hbond_site_symmetry_A
_geom_hbond_distance_DH
_geom_hbond_distance_HA
_geom_hbond_distance_DA
_geom_hbond_angle_DHA
_geom_hbond_publ_flag
N1 H1N O1 1_645 0.79 2.12 2.873(4) 159 yes
